data_7012541
loop_
_publ_author_name
'Terazzi, Emmanuel'
'B\'enech, Jean-Marc'
'Rivera, Jean-Pierre'
'Bernardinelli, G\'erald'
'Donnio, Bertrand'
'Guillon, Daniel'
'Piguet, Claude'

_publ_section_title
;
 Metallomesogens with extended bent tridentate receptors: columnar and
 cubic mesomorphism tuned by the size of the lanthanide metal ions
;
_journal_coden_ASTM DTARAF
_journal_issue 5
_journal_name_full 'Dalton Transactions'
_journal_page_first 769
_journal_page_last 772
_journal_paper_doi 10.1039/b211902a
_journal_year 2003
_chemical_formula_moiety '(C21 H17 N5) Zn (N O3)2 (C3 H7 N O)'
_chemical_formula_sum 'C24 H24 N8 O7 Zn'
_chemical_formula_weight 601.9
_chemical_name_systematic
;
2,6-bis(1-methyl-benzimidazol-2-yl)pyridine zinc(II) bis-nitrtato
N,N-dim&#x00E9;thylformamide
;
_space_group_IT_number 14
_symmetry_cell_setting monoclinic
_symmetry_space_group_name_Hall '-P 2ybc'
_symmetry_space_group_name_H-M 'P 1 21/c 1'
_audit_conform_dict_name cif_core.dic
_audit_conform_dict_version 2.0.1
_audit_creation_date 2000-11-01
_audit_creation_method from_xtal_archive_file_using_CIFIO
_audit_update_record 2002-09-27
_cell_angle_alpha 90.00000
_cell_angle_beta 96.930(6)
_cell_angle_gamma 90.00000
_cell_formula_units_Z 4
_cell_length_a 9.6975(5)
_cell_length_b 13.3453(6)
_cell_length_c 20.2749(11)
_cell_measurement_reflns_used 8000
_cell_measurement_temperature 200
_cell_measurement_theta_max 25.98
_cell_measurement_theta_min 3.9
_cell_volume 2604.7(2)
_computing_cell_refinement 'CELL (Stoe & Cie, 1999)'
_computing_data_collection 'EXPOSE (Stoe & Cie, 1999)'
_computing_data_reduction 'XRED (Stoe & Cie, 1999)'
_computing_molecular_graphics xtal_gx3
_computing_publication_material xtal_CIFIO
_computing_structure_refinement xtal_CRYLSQ
_computing_structure_solution SIR_97
_diffrn_detector_area_resol_mean 6
_diffrn_measurement_device_type 'Stoe Ipds'
_diffrn_measurement_method \f
_diffrn_radiation_type 'Mo K\a'
_diffrn_radiation_wavelength .71073
_diffrn_reflns_av_R_equivalents .047
_diffrn_reflns_limit_h_max 11
_diffrn_reflns_limit_h_min -11
_diffrn_reflns_limit_k_max 16
_diffrn_reflns_limit_k_min -16
_diffrn_reflns_limit_l_max 24
_diffrn_reflns_limit_l_min -24
_diffrn_reflns_number .207430+05
_diffrn_reflns_theta_max 25.98
_diffrn_standards_decay_% 0
_exptl_absorpt_coefficient_mu 1.00
_exptl_absorpt_correction_T_max .9276
_exptl_absorpt_correction_T_min .7872
_exptl_absorpt_correction_type numerical
_exptl_absorpt_process_details 'XRED; Stoe & Cie, 1999'
_exptl_crystal_colour colorless
_exptl_crystal_density_diffrn 1.535
_exptl_crystal_density_meas ?
_exptl_crystal_description needle
_exptl_crystal_size_max .39
_exptl_crystal_size_mid .11
_exptl_crystal_size_min .09
_refine_diff_density_max .366
_refine_diff_density_min -.521
_refine_ls_abs_structure_details none
_refine_ls_extinction_method none
_refine_ls_goodness_of_fit_ref 1.50(2)
_refine_ls_number_parameters 361
_refine_ls_number_reflns 3253
_refine_ls_R_factor_gt .036
_refine_ls_shift/su_max .00093
_refine_ls_structure_factor_coef F
_refine_ls_weighting_details \w=1/[\s^2^(Fo)+0.0002(Fo^2^)]
_refine_ls_weighting_scheme calc
_refine_ls_wR_factor_ref .038
_reflns_number_gt 3151
_reflns_number_total 5081
_reflns_threshold_expression 'refl observed if Fo > 4.0 \s(Fo)'
_cod_data_source_file b211902a.txt
_cod_data_source_block JMAR
_cod_depositor_comments
;
The following automatic conversions were performed:

'_exptl_crystal_density_meas' value 'not_measured' was changed to '?'
- the value is perceived as not measured.

Automatic conversion script
Id: cif_fix_values 3008 2015-01-20 13:52:24Z robertas 

 Updated bibliographic information.

 Antanas Vaitkus,
 2019-10-03
;
_cod_original_cell_volume 2604.7(3)
_cod_original_sg_symbol_H-M 'P 21/c'
_cod_database_code 7012541

loop_
_symmetry_equiv_pos_as_xyz
+x,+y,+z
-x,1/2+y,1/2-z
-x,-y,-z
+x,1/2-y,1/2+z

loop_
_atom_site_label
_atom_site_fract_x
_atom_site_fract_y
_atom_site_fract_z
_atom_site_U_iso_or_equiv
_atom_site_occupancy
_atom_site_adp_type
Zn .28897(5) .72207(3) .625992(19) .0449(2) 1.00000 Uani
N1 .3888(4) .5823(2) .65109(13) .0451(16) 1.00000 Uani
N2 .4929(3) .7612(3) .66351(13) .0457(15) 1.00000 Uani
N3 .7106(3) .7160(3) .69980(12) .0464(15) 1.00000 Uani
N4 .1316(3) .6136(3) .60151(13) .0457(16) 1.00000 Uani
N5 .0610(4) .4540(2) .60161(13) .0460(16) 1.00000 Uani
C1 .5238(4) .5822(3) .67372(15) .0445(19) 1.00000 Uani
C2 .5945(4) .4914(3) .68532(18) .055(3) 1.00000 Uani
C3 .5216(5) .4036(3) .67191(19) .060(3) 1.00000 Uani
C4 .3814(5) .4046(3) .64911(17) .053(3) 1.00000 Uani
C5 .3162(4) .4976(3) .63932(15) .0460(19) 1.00000 Uani
C6 .5778(4) .6844(3) .68039(15) .0459(19) 1.00000 Uani
C7 .5734(4) .8468(3) .67249(15) .0431(18) 1.00000 Uani
C8 .5354(5) .9475(3) .66349(17) .052(2) 1.00000 Uani
C9 .6377(5) 1.0190(3) .67647(18) .057(3) 1.00000 Uani
C10 .7758(5) .9905(4) .69745(18) .059(3) 1.00000 Uani
C11 .8145(4) .8916(4) .70672(17) .056(3) 1.00000 Uani
C12 .7099(4) .8200(3) .69453(15) .0461(19) 1.00000 Uani
C13 .1693(4) .5189(3) .61424(15) .0446(18) 1.00000 Uani
C14 -.0088(4) .6112(3) .57881(15) .0453(18) 1.00000 Uani
C15 -.1012(4) .6888(3) .56000(17) .050(2) 1.00000 Uani
C16 -.2380(5) .6636(4) .54036(17) .057(3) 1.00000 Uani
C17 -.2835(5) .5634(4) .53919(17) .058(3) 1.00000 Uani
C18 -.1929(4) .4855(3) .55837(17) .055(3) 1.00000 Uani
C19 -.0548(4) .5110(3) .57822(15) .0465(19) 1.00000 Uani
C20 .8326(4) .6561(3) .72458(17) .056(3) 1.00000 Uani
C21 .0575(5) .3449(3) .61116(17) .056(3) 1.00000 Uani
N1a .1832(4) .8068(3) .73072(16) .0574(19) 1.00000 Uani
O1a .1851(3) .8348(3) .67061(14) .0685(17) 1.00000 Uani
O2a .2289(4) .7223(3) .74577(14) .0809(19) 1.00000 Uani
O3a .1374(3) .8638(3) .77088(14) .0790(19) 1.00000 Uani
N1b .3234(4) .7619(3) .49605(16) .063(2) 1.00000 Uani
O1b .2535(3) .80109(19) .53932(13) .0665(16) 1.00000 Uani
O2b .4031(4) .6926(3) .51402(14) .0753(19) 1.00000 Uani
O3b .3068(5) .7930(3) .43869(14) .101(3) 1.00000 Uani
O1c .3220(4) 1.1703(2) .64647(13) .0666(17) 1.00000 Uani
N1c .2561(6) 1.0875(3) .55049(16) .081(3) 1.00000 Uani
C1c .3432(5) 1.1417(3) .5915(3) .067(3) 1.00000 Uani
C2c .1252(8) 1.0567(4) .5705(3) .105(4) 1.00000 Uani
C3c .2845(9) 1.0558(4) .4860(3) .125(5) 1.00000 Uani
H2 .70443 .49014 .70451 .05000 1.00000 Uiso
H3 .57551 .33209 .67938 .05000 1.00000 Uiso
H4 .32367 .33509 .63910 .05000 1.00000 Uiso
H8 .42840 .96871 .64677 .05000 1.00000 Uiso
H9 .61138 1.09811 .67042 .05000 1.00000 Uiso
H10 .85475 1.04866 .70667 .05000 1.00000 Uiso
H11 .92183 .87044 .72282 .05000 1.00000 Uiso
H15 -.06668 .76660 .56075 .05000 1.00000 Uiso
H16 -.31270 .72282 .52535 .05000 1.00000 Uiso
H17 -.39242 .54669 .52291 .05000 1.00000 Uiso
H18 -.22805 .40787 .55788 .05000 1.00000 Uiso
H201 .91975 .70325 .73322 .05000 1.00000 Uiso
H202 .81574 .62025 .76899 .05000 1.00000 Uiso
H203 .85083 .60135 .68847 .05000 1.00000 Uiso
H211 -.04608 .32112 .60734 .05000 1.00000 Uiso
H212 .10768 .30943 .57462 .05000 1.00000 Uiso
H213 .10786 .32667 .65830 .05000 1.00000 Uiso
H1c .44195 1.16236 .57466 .05000 1.00000 Uiso
H21c .12706 1.06769 .62179 .05000 1.00000 Uiso
H22c .04512 1.09907 .54527 .05000 1.00000 Uiso
H23c .10864 .97927 .55920 .05000 1.00000 Uiso
H31c .23399 1.10413 .44946 .05000 1.00000 Uiso
H32c .38973 1.05668 .48392 .05000 1.00000 Uiso
H33c .24583 .98174 .47743 .05000 1.00000 Uiso

loop_
_atom_site_aniso_label
_atom_site_aniso_U_11
_atom_site_aniso_U_22
_atom_site_aniso_U_33
_atom_site_aniso_U_12
_atom_site_aniso_U_13
_atom_site_aniso_U_23
Zn .0446(3) .0414(2) .0494(3) .0052(3) .00827(15) .0062(2)
N1 .0518(19) .0436(16) .0413(15) .0035(14) .0113(13) .0041(12)
N2 .0444(17) .0475(17) .0458(15) .0065(14) .0078(12) .0080(12)
N3 .0444(17) .0595(18) .0359(14) .0098(17) .0080(12) .0009(14)
N4 .0521(19) .0431(16) .0424(15) .0039(14) .0077(13) .0034(12)
N5 .0547(19) .0420(16) .0423(15) .0004(15) .0106(13) -.0019(12)
C1 .047(3) .051(3) .0378(17) .0074(17) .0111(15) .0069(15)
C2 .055(3) .055(3) .057(3) .0128(19) .0105(17) .0120(17)
C3 .069(3) .047(3) .065(3) .019(2) .011(2) .0110(18)
C4 .067(3) .0406(19) .051(2) .0068(19) .0103(18) .0069(16)
C5 .057(3) .0433(19) .0398(18) .0064(17) .0125(16) .0034(14)
C6 .046(3) .054(3) .0382(17) .0066(18) .0101(15) .0055(14)
C7 .042(3) .049(2) .0387(17) -.0012(17) .0080(15) .0008(15)
C8 .054(3) .053(3) .050(2) .0021(19) .0075(17) .0040(17)
C9 .063(3) .057(3) .052(3) -.006(2) .0073(18) -.0026(17)
C10 .056(3) .067(3) .053(3) -.013(3) .0071(18) -.0090(18)
C11 .045(3) .077(3) .0461(19) -.001(3) .0054(16) -.0079(18)
C12 .047(3) .055(2) .0359(17) .0052(18) .0059(15) -.0025(15)
C13 .056(3) .0425(18) .0365(17) .0012(18) .0119(15) .0013(14)
C14 .051(3) .050(2) .0352(17) .0013(18) .0097(15) .0010(14)
C15 .053(3) .053(3) .0443(18) .0027(17) .0054(16) .0059(15)
C16 .056(3) .070(3) .0436(19) .008(3) .0062(17) .0048(18)
C17 .052(3) .079(3) .0431(19) -.005(3) .0085(16) -.0043(18)
C18 .054(3) .064(3) .0474(19) -.009(2) .0099(17) -.0099(17)
C19 .055(3) .051(2) .0360(17) .0008(18) .0123(15) -.0030(15)
C20 .045(3) .073(3) .048(2) .017(2) .0029(17) -.0008(18)
C21 .072(3) .043(2) .054(2) -.0050(19) .0163(18) -.0025(16)
N1a .0409(18) .071(3) .061(2) -.0040(16) .0055(15) -.0115(17)
O1a .0644(18) .0698(17) .0726(18) .0163(15) .0131(14) .0078(14)
O2a .098(3) .0664(19) .0803(19) .001(2) .0188(16) .0033(17)
O3a .0477(17) .105(3) .0857(19) -.0000(16) .0125(14) -.0470(18)
N1b .076(3) .058(3) .055(2) -.017(2) .0051(17) .0036(16)
O1b .0758(19) .0630(17) .0626(16) .0055(14) .0161(14) .0134(13)
O2b .081(3) .078(3) .0650(17) .0074(18) .0014(15) -.0023(14)
O3b .156(4) .096(3) .0512(17) .005(3) .0169(18) .0195(16)
O1c .087(3) .0552(16) .0593(16) .0004(15) .0173(15) -.0020(12)
N1c .139(4) .054(3) .052(2) .006(3) .014(3) .0015(16)
C1c .088(4) .047(3) .068(3) .016(3) .021(3) .010(2)
C2c .144(6) .083(4) .078(4) -.024(4) -.025(4) .002(3)
C3c .244(9) .068(3) .064(3) .037(5) .023(4) -.007(3)

loop_
_atom_type_symbol
_atom_type_scat_source
_atom_type_scat_dispersion_real
_atom_type_scat_dispersion_imag
C Int._Tables_Vol_IV_Tables_2.2B_and_2.3.1 .002 .002
H Int._Tables_Vol_IV_Tables_2.2B_and_2.3.1 0 0
N Int._Tables_Vol_IV_Tables_2.2B_and_2.3.1 .004 .003
O Int._Tables_Vol_IV_Tables_2.2B_and_2.3.1 .008 .006
Zn Int._Tables_Vol_IV_Tables_2.2B_and_2.3.1 .222 1.431

loop_
_geom_angle_atom_site_label_1
_geom_angle_atom_site_label_2
_geom_angle_atom_site_label_3
_geom_angle_site_symmetry_1
_geom_angle_site_symmetry_2
_geom_angle_site_symmetry_3
_geom_angle
N1 Zn N2 . . . 75.53(11)
N1 Zn N4 . . . 75.64(11)
N1 Zn O1a . . . 139.34(11)
N1 Zn O1b . . . 132.90(11)
N2 Zn N4 . . . 151.16(11)
N2 Zn O1a . . . 98.49(11)
N2 Zn O1b . . . 103.72(11)
N4 Zn O1a . . . 102.90(11)
N4 Zn O1b . . . 96.29(10)
O1a Zn O1b . . . 87.75(11)
Zn N1 C1 . . . 118.7(3)
Zn N1 C5 . . . 118.9(3)
C1 N1 C5 . . . 122.2(3)
Zn N2 C6 . . . 115.4(3)
Zn N2 C7 . . . 138.2(3)
C6 N2 C7 . . . 106.2(3)
C6 N3 C12 . . . 106.8(3)
C6 N3 C20 . . . 128.6(4)
C12 N3 C20 . . . 124.5(3)
Zn N4 C13 . . . 115.5(3)
Zn N4 C14 . . . 138.2(3)
C13 N4 C14 . . . 106.2(3)
C13 N5 C19 . . . 106.8(3)
C13 N5 C21 . . . 129.4(3)
C19 N5 C21 . . . 123.8(3)
N1 C1 C2 . . . 120.0(4)
N1 C1 C6 . . . 110.9(3)
C2 C1 C6 . . . 129.1(4)
C1 C2 C3 . . . 118.3(4)
C1 C2 H2 . . . 120.8(4)
C3 C2 H2 . . . 120.9(4)
C2 C3 C4 . . . 121.2(4)
C2 C3 H3 . . . 119.4(4)
C4 C3 H3 . . . 119.4(4)
C3 C4 C5 . . . 117.8(4)
C3 C4 H4 . . . 121.1(4)
C5 C4 H4 . . . 121.1(4)
N1 C5 C4 . . . 120.4(4)
N1 C5 C13 . . . 111.2(3)
C4 C5 C13 . . . 128.3(4)
N2 C6 N3 . . . 111.6(4)
N2 C6 C1 . . . 119.3(4)
N3 C6 C1 . . . 129.0(4)
N2 C7 C8 . . . 129.8(4)
N2 C7 C12 . . . 109.2(3)
C8 C7 C12 . . . 120.9(4)
C7 C8 C9 . . . 117.9(4)
C7 C8 H8 . . . 121.1(4)
C9 C8 H8 . . . 121.1(4)
C8 C9 C10 . . . 120.5(4)
C8 C9 H9 . . . 119.7(4)
C10 C9 H9 . . . 119.8(4)
C9 C10 C11 . . . 122.2(4)
C9 C10 H10 . . . 118.9(4)
C11 C10 H10 . . . 118.9(4)
C10 C11 C12 . . . 116.8(4)
C10 C11 H11 . . . 121.6(4)
C12 C11 H11 . . . 121.6(4)
N3 C12 C7 . . . 106.1(3)
N3 C12 C11 . . . 132.3(4)
C7 C12 C11 . . . 121.6(4)
N4 C13 N5 . . . 112.3(3)
N4 C13 C5 . . . 118.6(3)
N5 C13 C5 . . . 129.1(3)
N4 C14 C15 . . . 130.5(4)
N4 C14 C19 . . . 108.8(3)
C15 C14 C19 . . . 120.7(4)
C14 C15 C16 . . . 117.5(4)
C14 C15 H15 . . . 121.2(4)
C16 C15 H15 . . . 121.2(4)
C15 C16 C17 . . . 121.7(4)
C15 C16 H16 . . . 119.2(4)
C17 C16 H16 . . . 119.2(4)
C16 C17 C18 . . . 121.4(4)
C16 C17 H17 . . . 119.3(4)
C18 C17 H17 . . . 119.3(4)
C17 C18 C19 . . . 116.9(4)
C17 C18 H18 . . . 121.5(4)
C19 C18 H18 . . . 121.5(4)
N5 C19 C14 . . . 105.9(3)
N5 C19 C18 . . . 132.3(4)
C14 C19 C18 . . . 121.8(4)
N3 C20 H201 . . . 109.2(4)
N3 C20 H202 . . . 109.8(4)
N3 C20 H203 . . . 109.4(3)
H201 C20 H202 . . . 109.6(3)
H201 C20 H203 . . . 109.2(4)
H202 C20 H203 . . . 109.5(4)
N5 C21 H211 . . . 109.2(4)
N5 C21 H212 . . . 109.6(4)
N5 C21 H213 . . . 109.6(3)
H211 C21 H212 . . . 109.5(4)
H211 C21 H213 . . . 109.5(4)
H212 C21 H213 . . . 109.5(4)
O1a N1a O2a . . . 117.2(4)
O1a N1a O3a . . . 119.8(4)
O2a N1a O3a . . . 123.1(4)
Zn O1a N1a . . . 105.5(3)
O1b N1b O2b . . . 117.9(4)
O1b N1b O3b . . . 119.4(4)
O2b N1b O3b . . . 122.7(4)
Zn O1b N1b . . . 109.2(3)
C1c N1c C2c . . . 119.8(4)
C1c N1c C3c . . . 123.7(6)
C2c N1c C3c . . . 116.5(5)
O1c C1c N1c . . . 125.4(5)
O1c C1c H1c . . . 117.3(4)
N1c C1c H1c . . . 117.3(5)
N1c C2c H21c . . . 109.2(5)
N1c C2c H22c . . . 109.7(5)
N1c C2c H23c . . . 109.4(6)
H21c C2c H22c . . . 109.4(6)
H21c C2c H23c . . . 109.4(5)
H22c C2c H23c . . . 109.6(6)
N1c C3c H31c . . . 109.6(6)
N1c C3c H32c . . . 109.6(5)
N1c C3c H33c . . . 108.7(6)
H31c C3c H32c . . . 110.0(6)
H31c C3c H33c . . . 109.1(6)
H32c C3c H33c . . . 109.7(6)

loop_
_geom_bond_atom_site_label_1
_geom_bond_atom_site_label_2
_geom_bond_site_symmetry_1
_geom_bond_site_symmetry_2
_geom_bond_distance
_geom_bond_publ_flag
Zn N1 . . 2.134(3) .
Zn N2 . . 2.097(3) .
Zn N4 . . 2.119(3) .
Zn O1a . . 2.077(3) .
Zn O1b . . 2.043(3) .
N1 C1 . . 1.334(5) .
N1 C5 . . 1.338(5) .
N2 C6 . . 1.332(5) .
N2 C7 . . 1.384(5) .
N3 C6 . . 1.367(5) .
N3 C12 . . 1.392(5) .
N3 C20 . . 1.466(5) .
N4 C13 . . 1.332(5) .
N4 C14 . . 1.384(5) .
N5 C13 . . 1.361(5) .
N5 C19 . . 1.391(5) .
N5 C21 . . 1.469(5) .
C1 C2 . . 1.398(6) .
C1 C6 . . 1.461(5) .
C2 C3 . . 1.379(6) .
C2 H2 . . 1.090(4) .
C3 C4 . . 1.382(6) .
C3 H3 . . 1.090(4) .
C4 C5 . . 1.395(5) .
C4 H4 . . 1.090(4) .
C5 C13 . . 1.482(5) .
C7 C8 . . 1.399(5) .
C7 C12 . . 1.391(5) .
C8 C9 . . 1.378(6) .
C8 H8 . . 1.090(4) .
C9 C10 . . 1.407(6) .
C9 H9 . . 1.090(4) .
C10 C11 . . 1.379(6) .
C10 H10 . . 1.090(4) .
C11 C12 . . 1.394(6) .
C11 H11 . . 1.090(4) .
C14 C15 . . 1.392(5) .
C14 C19 . . 1.410(5) .
C15 C16 . . 1.381(6) .
C15 H15 . . 1.090(4) .
C16 C17 . . 1.408(6) .
C16 H16 . . 1.090(4) .
C17 C18 . . 1.386(6) .
C17 H17 . . 1.091(4) .
C18 C19 . . 1.393(6) .
C18 H18 . . 1.090(4) .
C20 H201 . . 1.051(4) .
C20 H202 . . 1.050(4) .
C20 H203 . . 1.064(4) .
C21 H211 . . 1.047(4) .
C21 H212 . . 1.048(4) .
C21 H213 . . 1.048(4) .
N1a O1a . . 1.277(5) .
N1a O2a . . 1.235(5) .
N1a O3a . . 1.236(5) .
N1b O1b . . 1.284(5) .
N1b O2b . . 1.231(5) .
N1b O3b . . 1.227(5) .
O1c C1c . . 1.219(6) .
N1c C1c . . 1.326(6) .
N1c C2c . . 1.438(9) .
N1c C3c . . 1.432(7) .
C1c H1c . . 1.090(5) .
C2c H21c . . 1.048(6) .
C2c H22c . . 1.043(7) .
C2c H23c . . 1.066(6) .
C3c H31c . . 1.058(6) .
C3c H32c . . 1.027(9) .
C3c H33c . . 1.063(6) .

loop_
_geom_torsion_atom_site_label_1
_geom_torsion_atom_site_label_2
_geom_torsion_atom_site_label_3
_geom_torsion_atom_site_label_4
_geom_torsion_site_symmetry_1
_geom_torsion_site_symmetry_2
_geom_torsion_site_symmetry_3
_geom_torsion_site_symmetry_4
_geom_torsion
N2 Zn N1 C1 . . . . -3.2(3)
N2 Zn N1 C5 . . . . -178.6(3)
N4 Zn N1 C1 . . . . 177.5(3)
N4 Zn N1 C5 . . . . 2.0(3)
O1a Zn N1 C1 . . . . -89.4(3)
O1a Zn N1 C5 . . . . 95.2(3)
O1b Zn N1 C1 . . . . 92.3(3)
O1b Zn N1 C5 . . . . -83.2(3)
N1 Zn N2 C6 . . . . 2.5(3)
N1 Zn N2 C7 . . . . 176.5(4)
N4 Zn N2 C6 . . . . 3.8(4)
N4 Zn N2 C7 . . . . 177.8(3)
O1a Zn N2 C6 . . . . 141.4(3)
O1a Zn N2 C7 . . . . -44.5(4)
O1b Zn N2 C6 . . . . -128.9(3)
O1b Zn N2 C7 . . . . 45.2(4)
N1 Zn N4 C13 . . . . 1.2(3)
N1 Zn N4 C14 . . . . 175.8(4)
N2 Zn N4 C13 . . . . -.0(4)
N2 Zn N4 C14 . . . . 174.5(3)
O1a Zn N4 C13 . . . . -136.9(3)
O1a Zn N4 C14 . . . . 37.7(4)
O1b Zn N4 C13 . . . . 134.0(3)
O1b Zn N4 C14 . . . . -51.5(4)
N1 Zn O1a N1a . . . . -.8(3)
N2 Zn O1a N1a . . . . -78.4(3)
N4 Zn O1a N1a . . . . 82.1(3)
O1b Zn O1a N1a . . . . 178.1(3)
N1 Zn O1b N1b . . . . -10.7(3)
N2 Zn O1b N1b . . . . 72.1(3)
N4 Zn O1b N1b . . . . -86.9(3)
O1a Zn O1b N1b . . . . 170.3(3)
Zn N1 C1 C2 . . . . -174.7(3)
Zn N1 C1 C6 . . . . 3.1(4)
C5 N1 C1 C2 . . . . .6(5)
C5 N1 C1 C6 . . . . 178.4(3)
Zn N1 C5 C4 . . . . 173.8(3)
Zn N1 C5 C13 . . . . -4.4(4)
C1 N1 C5 C4 . . . . -1.5(5)
C1 N1 C5 C13 . . . . -179.7(3)
Zn N2 C6 N3 . . . . 175.6(2)
Zn N2 C6 C1 . . . . -1.8(4)
C7 N2 C6 N3 . . . . -.2(4)
C7 N2 C6 C1 . . . . -177.7(3)
Zn N2 C7 C8 . . . . 7.2(6)
Zn N2 C7 C12 . . . . -173.7(3)
C6 N2 C7 C8 . . . . -178.4(4)
C6 N2 C7 C12 . . . . .7(4)
C12 N3 C6 N2 . . . . -.3(4)
C12 N3 C6 C1 . . . . 176.8(4)
C20 N3 C6 N2 . . . . 177.2(3)
C20 N3 C6 C1 . . . . -5.7(6)
C6 N3 C12 C7 . . . . .7(4)
C6 N3 C12 C11 . . . . -179.1(4)
C20 N3 C12 C7 . . . . -176.9(3)
C20 N3 C12 C11 . . . . 3.2(6)
C6 N3 C20 H201 . . . . 177.7(3)
C6 N3 C20 H202 . . . . -62.1(5)
C6 N3 C20 H203 . . . . 58.2(5)
C12 N3 C20 H201 . . . . -5.2(5)
C12 N3 C20 H202 . . . . 115.0(4)
C12 N3 C20 H203 . . . . -124.7(4)
Zn N4 C13 N5 . . . . 175.8(2)
Zn N4 C13 C5 . . . . -4.1(4)
C14 N4 C13 N5 . . . . -.5(4)
C14 N4 C13 C5 . . . . 179.7(3)
Zn N4 C14 C15 . . . . 3.4(6)
Zn N4 C14 C19 . . . . -175.0(3)
C13 N4 C14 C15 . . . . 178.3(4)
C13 N4 C14 C19 . . . . -.1(4)
C19 N5 C13 N4 . . . . .8(4)
C19 N5 C13 C5 . . . . -179.4(4)
C21 N5 C13 N4 . . . . -177.7(3)
C21 N5 C13 C5 . . . . 2.2(6)
C13 N5 C19 C14 . . . . -.8(4)
C13 N5 C19 C18 . . . . -179.2(4)
C21 N5 C19 C14 . . . . 177.8(3)
C21 N5 C19 C18 . . . . -.7(6)
C13 N5 C21 H211 . . . . 166.5(3)
C13 N5 C21 H212 . . . . -73.6(5)
C13 N5 C21 H213 . . . . 46.6(5)
C19 N5 C21 H211 . . . . -11.7(5)
C19 N5 C21 H212 . . . . 108.2(4)
C19 N5 C21 H213 . . . . -131.6(4)
N1 C1 C2 C3 . . . . .9(6)
N1 C1 C2 H2 . . . . -179.1(4)
C6 C1 C2 C3 . . . . -176.5(4)
C6 C1 C2 H2 . . . . 3.6(6)
N1 C1 C6 N2 . . . . -.8(5)
N1 C1 C6 N3 . . . . -177.8(3)
C2 C1 C6 N2 . . . . 176.7(4)
C2 C1 C6 N3 . . . . -.2(6)
C1 C2 C3 C4 . . . . -1.5(6)
C1 C2 C3 H3 . . . . 178.4(4)
H2 C2 C3 C4 . . . . 178.4(4)
H2 C2 C3 H3 . . . . -1.7(6)
C2 C3 C4 C5 . . . . .7(6)
C2 C3 C4 H4 . . . . -179.3(4)
H3 C3 C4 C5 . . . . -179.2(4)
H3 C3 C4 H4 . . . . .8(6)
C3 C4 C5 N1 . . . . .8(5)
C3 C4 C5 C13 . . . . 178.7(4)
H4 C4 C5 N1 . . . . -179.2(3)
H4 C4 C5 C13 . . . . -1.3(6)
N1 C5 C13 N4 . . . . 5.5(5)
N1 C5 C13 N5 . . . . -174.3(3)
C4 C5 C13 N4 . . . . -172.5(4)
C4 C5 C13 N5 . . . . 7.7(6)
N2 C7 C8 C9 . . . . 179.7(4)
N2 C7 C8 H8 . . . . -.3(6)
C12 C7 C8 C9 . . . . .7(5)
C12 C7 C8 H8 . . . . -179.3(4)
N2 C7 C12 N3 . . . . -.9(4)
N2 C7 C12 C11 . . . . 179.0(3)
C8 C7 C12 N3 . . . . 178.3(3)
C8 C7 C12 C11 . . . . -1.8(5)
C7 C8 C9 C10 . . . . .6(6)
C7 C8 C9 H9 . . . . -179.4(4)
H8 C8 C9 C10 . . . . -179.4(4)
H8 C8 C9 H9 . . . . .6(6)
C8 C9 C10 C11 . . . . -.9(6)
C8 C9 C10 H10 . . . . 179.1(4)
H9 C9 C10 C11 . . . . 179.2(4)
H9 C9 C10 H10 . . . . -.9(6)
C9 C10 C11 C12 . . . . -.2(6)
C9 C10 C11 H11 . . . . 179.8(4)
H10 C10 C11 C12 . . . . 179.8(4)
H10 C10 C11 H11 . . . . -.2(6)
C10 C11 C12 N3 . . . . -178.7(4)
C10 C11 C12 C7 . . . . 1.5(6)
H11 C11 C12 N3 . . . . 1.4(6)
H11 C11 C12 C7 . . . . -178.5(4)
N4 C14 C15 C16 . . . . -178.7(4)
N4 C14 C15 H15 . . . . 1.3(6)
C19 C14 C15 C16 . . . . -.6(5)
C19 C14 C15 H15 . . . . 179.4(3)
N4 C14 C19 N5 . . . . .5(4)
N4 C14 C19 C18 . . . . 179.2(3)
C15 C14 C19 N5 . . . . -178.0(3)
C15 C14 C19 C18 . . . . .6(5)
C14 C15 C16 C17 . . . . -.0(6)
C14 C15 C16 H16 . . . . -180.0(3)
H15 C15 C16 C17 . . . . 180.0(4)
H15 C15 C16 H16 . . . . .0(6)
C15 C16 C17 C18 . . . . .6(6)
C15 C16 C17 H17 . . . . -179.5(4)
H16 C16 C17 C18 . . . . -179.4(4)
H16 C16 C17 H17 . . . . .5(6)
C16 C17 C18 C19 . . . . -.5(6)
C16 C17 C18 H18 . . . . 179.5(4)
H17 C17 C18 C19 . . . . 179.5(4)
H17 C17 C18 H18 . . . . -.4(6)
C17 C18 C19 N5 . . . . 178.2(4)
C17 C18 C19 C14 . . . . -.1(5)
H18 C18 C19 N5 . . . . -1.9(6)
H18 C18 C19 C14 . . . . 179.9(4)
O2a N1a O1a Zn . . . . -5.7(4)
O3a N1a O1a Zn . . . . 174.1(3)
O2b N1b O1b Zn . . . . -5.1(5)
O3b N1b O1b Zn . . . . 173.6(4)
C2c N1c C1c O1c . . . . -.9(7)
C2c N1c C1c H1c . . . . 179.0(4)
C3c N1c C1c O1c . . . . 179.7(5)
C3c N1c C1c H1c . . . . -.4(7)
C1c N1c C2c H21c . . . . -14.0(7)
C1c N1c C2c H22c . . . . 105.9(5)
C1c N1c C2c H23c . . . . -133.8(5)
C3c N1c C2c H21c . . . . 165.4(5)
C3c N1c C2c H22c . . . . -74.6(6)
C3c N1c C2c H23c . . . . 45.6(6)
C1c N1c C3c H31c . . . . -99.3(7)
C1c N1c C3c H32c . . . . 21.6(7)
C1c N1c C3c H33c . . . . 141.5(6)
C2c N1c C3c H31c . . . . 81.3(7)
C2c N1c C3c H32c . . . . -157.8(5)
C2c N1c C3c H33c . . . . -37.9(8)
